data_4503753
loop_
_publ_author_name
'Sahu, Ranjan K.'
'Ray, A. K.'
'Mishra, T.'
'Pathak, L. C.'

_publ_section_title
;
 Microwave-Assisted Synthesis of Magnetic Ni Wire from a
 Metal&#x2212;Organic Precursor Containing Ni(II) and Triethanolamine
;
_journal_issue 10
_journal_name_full 'Crystal Growth &amp; Design'
_journal_page_first 3754
_journal_paper_doi 10.1021/cg8003883
_journal_volume 8
_journal_year 2008
_chemical_formula_moiety 'C12 H30 N2 Ni O6, N O3'
_chemical_formula_sum 'C12 H30 N3 Ni O9'
_chemical_formula_weight 418.98
_chemical_melting_point 70
_chemical_name_common Ni-Tea
_chemical_name_systematic
;
 ?
;
_space_group_IT_number 15
_symmetry_cell_setting monoclinic
_symmetry_space_group_name_Hall '-C 2yc'
_symmetry_space_group_name_H-M 'C 1 2/c 1'
_atom_sites_solution_hydrogens geom
_atom_sites_solution_primary direct
_atom_sites_solution_secondary difmap
_audit_creation_method SHELXL-97
_cell_angle_alpha 90.000
_cell_angle_beta 119.726(2)
_cell_angle_gamma 90.000
_cell_formula_units_Z 4
_cell_length_a 16.677(5)
_cell_length_b 10.055(6)
_cell_length_c 11.837(3)
_cell_measurement_reflns_used 8649
_cell_measurement_temperature 294(2)
_cell_measurement_theta_max 26.07
_cell_measurement_theta_min 2.63
_cell_volume 1723.7(12)
_computing_structure_refinement 'SHELXL-97 (Sheldrick, 1997)'
_diffrn_ambient_temperature 294(2)
_diffrn_measured_fraction_theta_full 0.983
_diffrn_measured_fraction_theta_max 0.983
_diffrn_radiation_monochromator graphite
_diffrn_radiation_source 'fine-focus sealed tube'
_diffrn_radiation_type MoK\a
_diffrn_radiation_wavelength 0.71069
_diffrn_reflns_av_R_equivalents 0.0341
_diffrn_reflns_av_sigmaI/netI 0.0452
_diffrn_reflns_limit_h_max 22
_diffrn_reflns_limit_h_min -19
_diffrn_reflns_limit_k_max 12
_diffrn_reflns_limit_k_min -13
_diffrn_reflns_limit_l_max 11
_diffrn_reflns_limit_l_min -15
_diffrn_reflns_number 5520
_diffrn_reflns_theta_full 28.30
_diffrn_reflns_theta_max 28.30
_diffrn_reflns_theta_min 2.47
_exptl_absorpt_coefficient_mu 1.178
_exptl_absorpt_correction_T_max 0.889
_exptl_absorpt_correction_T_min 0.783
_exptl_absorpt_correction_type multi-scan
_exptl_absorpt_process_details 'CrystalClear, Rigaku, 2005'
_exptl_crystal_colour blue
_exptl_crystal_density_diffrn 1.615
_exptl_crystal_density_method 'not measured'
_exptl_crystal_description cuboid
_exptl_crystal_F_000 892
_exptl_crystal_size_max 0.2
_exptl_crystal_size_mid 0.19
_exptl_crystal_size_min 0.1
_refine_diff_density_max 1.171
_refine_diff_density_min -1.041
_refine_diff_density_rms 0.189
_refine_ls_extinction_method none
_refine_ls_goodness_of_fit_ref 1.093
_refine_ls_hydrogen_treatment mixed
_refine_ls_matrix_type full
_refine_ls_number_parameters 124
_refine_ls_number_reflns 2103
_refine_ls_number_restraints 0
_refine_ls_restrained_S_all 1.093
_refine_ls_R_factor_all 0.0742
_refine_ls_R_factor_gt 0.0538
_refine_ls_shift/su_max 0.039
_refine_ls_shift/su_mean 0.029
_refine_ls_structure_factor_coef Fsqd
_refine_ls_weighting_details 'calc w=1/[\s^2^(Fo^2^)+(0.0719P)^2^+1.8576P] where P=(Fo^2^+2Fc^2^)/3'
_refine_ls_weighting_scheme calc
_refine_ls_wR_factor_gt 0.1345
_refine_ls_wR_factor_ref 0.1455
_reflns_number_gt 1697
_reflns_number_total 2103
_reflns_threshold_expression >2sigma(I)
_cod_data_source_file cg8003883-file002.cif
_cod_data_source_block 18julbm
_cod_depositor_comments
;
The following automatic conversions were performed:

'_symmetry_cell_setting' value 'Monoclinic' changed to 'monoclinic'
according to /home/saulius/struct/CIF-dictionaries/cif_core.dic
dictionary named 'cif_core.dic' version 2.4.1 from
2010-06-29.

'_exptl_absorpt_correction_type' value 'Multi-scan'
changed to 'multi-scan' according to
/home/saulius/struct/CIF-dictionaries/cif_core.dic dictionary named
'cif_core.dic' version 2.4.1 from 2010-06-29.

Automatic conversion script
Id: cif_fix_values 1715 2011-07-08 13:25:40Z adriana 
;
_cod_original_sg_symbol_Hall '-C 2yc   '
_cod_original_sg_symbol_H-M 'C 2/c'
_cod_database_code 4503753

loop_
_symmetry_equiv_pos_as_xyz
'x, y, z'
'-x, y, -z+1/2'
'x+1/2, y+1/2, z'
'-x+1/2, y+1/2, -z+1/2'
'-x, -y, -z'
'x, -y, z-1/2'
'-x+1/2, -y+1/2, -z'
'x+1/2, -y+1/2, z-1/2'

loop_
_atom_site_label
_atom_site_type_symbol
_atom_site_fract_x
_atom_site_fract_y
_atom_site_fract_z
_atom_site_U_iso_or_equiv
_atom_site_adp_type
_atom_site_occupancy
_atom_site_symmetry_multiplicity
_atom_site_calc_flag
_atom_site_refinement_flags
Ni1 Ni 0.7500 0.2500 0.5000 0.0110(3) Uani 1 2 d S
O5 O 0.5000 0.1634(4) 0.2500 0.0149(9) Uani 1 2 d S
O4 O 0.4415(2) -0.0282(3) 0.1478(3) 0.0179(7) Uani 1 1 d .
O2 O 0.6627(2) 0.2389(3) 0.3007(3) 0.0159(7) Uani 1 1 d .
O3 O 0.8417(2) 0.3599(3) 0.4688(3) 0.0141(7) Uani 1 1 d .
O1 O 0.8778(3) -0.2306(3) 0.6546(4) 0.0361(11) Uani 1 1 d .
H1 H 0.9054 -0.2991 0.6574 0.054 Uiso 1 1 calc R
C1 C 0.7548(3) 0.0378(4) 0.3378(4) 0.0158(9) Uani 1 1 d .
H7A H 0.7120 -0.0265 0.3392 0.019 Uiso 1 1 calc R
H7B H 0.7918 -0.0073 0.3071 0.019 Uiso 1 1 calc R
C2 C 0.7002(3) 0.1491(4) 0.2428(4) 0.0147(9) Uani 1 1 d .
H8A H 0.7402 0.1979 0.2198 0.018 Uiso 1 1 calc R
H8B H 0.6502 0.1111 0.1639 0.018 Uiso 1 1 calc R
N2 N 0.5000 0.0326(6) 0.2500 0.0256(13) Uani 1 2 d S
N1 N 0.8161(2) 0.0867(3) 0.4717(4) 0.0127(7) Uani 1 1 d .
C4 C 0.8987(4) 0.2784(5) 0.4381(5) 0.0205(10) Uani 1 1 d .
H11A H 0.9597 0.3178 0.4747 0.025 Uiso 1 1 calc R
H11B H 0.8723 0.2741 0.3444 0.025 Uiso 1 1 calc R
C6 C 0.8832(3) -0.1405(4) 0.5682(5) 0.0201(10) Uani 1 1 d .
H12A H 0.8552 -0.1781 0.4813 0.024 Uiso 1 1 calc R
H12B H 0.9472 -0.1194 0.5963 0.024 Uiso 1 1 calc R
C5 C 0.8320(3) -0.0179(4) 0.5692(4) 0.0182(9) Uani 1 1 d .
H13A H 0.7723 -0.0454 0.5566 0.022 Uiso 1 1 calc R
H13B H 0.8657 0.0218 0.6550 0.022 Uiso 1 1 calc R
C3 C 0.9068(3) 0.1375(4) 0.4926(5) 0.0180(9) Uani 1 1 d .
H14A H 0.9298 0.0780 0.4507 0.022 Uiso 1 1 calc R
H14B H 0.9511 0.1380 0.5850 0.022 Uiso 1 1 calc R
H2 H 0.872(4) 0.421(6) 0.540(6) 0.036(17) Uiso 1 1 d .
H3 H 0.603(5) 0.208(7) 0.284(6) 0.041(18) Uiso 1 1 d .

loop_
_atom_site_aniso_label
_atom_site_aniso_U_11
_atom_site_aniso_U_22
_atom_site_aniso_U_33
_atom_site_aniso_U_23
_atom_site_aniso_U_13
_atom_site_aniso_U_12
Ni1 0.0112(4) 0.0093(4) 0.0140(4) 0.0000(3) 0.0073(3) -0.0001(3)
O5 0.0111(14) 0.0088(19) 0.0212(15) 0.000 0.0052 0.000
O4 0.0194(16) 0.0115(15) 0.0191(16) -0.0026(12) 0.0067(14) -0.0033(12)
O2 0.0150(16) 0.0120(15) 0.0172(16) 0.0003(12) 0.0053(13) -0.0002(12)
O3 0.0107(14) 0.0115(14) 0.0227(16) -0.0024(12) 0.0101(13) 0.0006(11)
O1 0.0533(15) 0.0231(19) 0.0511(16) 0.0227(17) 0.0411(20) 0.0242(17)
C1 0.022(2) 0.016(2) 0.013(2) -0.0007(17) 0.0128(19) 0.0048(17)
C2 0.023(2) 0.017(2) 0.011(2) -0.0008(16) 0.0127(17) 0.0048(17)
N2 0.019(3) 0.021(3) 0.037(4) 0.000 0.014(3) 0.000
N1 0.0096(17) 0.0103(16) 0.0211(18) -0.0011(14) 0.0099(15) 0.0011(13)
C4 0.024(3) 0.019(2) 0.030(3) -0.0004(19) 0.022(2) -0.0016(19)
C6 0.027(3) 0.018(2) 0.017(2) 0.0023(18) 0.012(2) 0.0011(18)
C5 0.021(2) 0.019(2) 0.018(2) -0.0021(18) 0.0127(19) 0.0001(18)
C3 0.017(2) 0.014(2) 0.024(2) 0.0016(18) 0.0112(19) -0.0014(17)

loop_
_atom_type_symbol
_atom_type_description
_atom_type_scat_dispersion_real
_atom_type_scat_dispersion_imag
_atom_type_scat_source
C C 0.0033 0.0016 'International Tables Vol C Tables 4.2.6.8 and 6.1.1.4'
H H 0.0000 0.0000 'International Tables Vol C Tables 4.2.6.8 and 6.1.1.4'
N N 0.0061 0.0033 'International Tables Vol C Tables 4.2.6.8 and 6.1.1.4'
O O 0.0106 0.0060 'International Tables Vol C Tables 4.2.6.8 and 6.1.1.4'
Ni Ni 0.3393 1.1124 'International Tables Vol C Tables 4.2.6.8 and 6.1.1.4'

loop_
_geom_angle_atom_site_label_1
_geom_angle_atom_site_label_2
_geom_angle_atom_site_label_3
_geom_angle
_geom_angle_site_symmetry_1
_geom_angle_site_symmetry_3
O3 Ni1 O3 180.00(11) 7_656 .
O3 Ni1 O2 90.58(13) 7_656 .
O3 Ni1 O2 89.42(13) . .
O3 Ni1 O2 89.42(13) 7_656 7_656
O3 Ni1 O2 90.58(13) . 7_656
O2 Ni1 O2 180.000(1) . 7_656
O3 Ni1 N1 96.00(13) 7_656 .
O3 Ni1 N1 84.00(13) . .
O2 Ni1 N1 84.50(13) . .
O2 Ni1 N1 95.50(13) 7_656 .
O3 Ni1 N1 84.00(13) 7_656 7_656
O3 Ni1 N1 96.00(13) . 7_656
O2 Ni1 N1 95.50(13) . 7_656
O2 Ni1 N1 84.50(13) 7_656 7_656
N1 Ni1 N1 180.0(2) . 7_656
C2 O2 Ni1 110.4(2) . .
C4 O3 Ni1 112.6(3) . .
N1 C1 C2 112.8(3) . .
O2 C2 C1 110.4(3) . .
O4 N2 O4 122.6(5) . 2_655
O4 N2 O5 118.7(3) . .
O4 N2 O5 118.7(3) 2_655 .
C3 N1 C1 113.3(3) . .
C3 N1 C5 109.7(3) . .
C1 N1 C5 111.0(3) . .
C3 N1 Ni1 106.0(3) . .
C1 N1 Ni1 107.0(2) . .
C5 N1 Ni1 109.6(3) . .
O3 C4 C3 110.6(4) . .
O1 C6 C5 106.3(4) . .
N1 C5 C6 117.2(4) . .
N1 C3 C4 112.0(4) . .

loop_
_geom_bond_atom_site_label_1
_geom_bond_atom_site_label_2
_geom_bond_distance
_geom_bond_site_symmetry_2
Ni1 O3 2.063(3) 7_656
Ni1 O3 2.063(3) .
Ni1 O2 2.072(3) .
Ni1 O2 2.072(3) 7_656
Ni1 N1 2.095(4) .
Ni1 N1 2.095(4) 7_656
O5 N2 1.316(7) .
O4 N2 1.272(4) .
O2 C2 1.449(5) .
O3 C4 1.432(5) .
O1 C6 1.403(6) .
C1 N1 1.481(5) .
C1 C2 1.526(3) .
N2 O4 1.272(4) 2_655
N1 C3 1.496(6) .
N1 C5 1.485(6) .
C4 C3 1.535(6) .
C6 C5 1.504(4) .
